data_7056007
loop_
_publ_author_name
'Cindri\'c, Marina'
'Bjelopetrovi\'c, Alen'
'Pavlovi\'c, Gordana'
'Damjanovi\'c, Vladimir'
'Lovri\'c, Jasna'
'Matkovi\'c-\<Calogovi\'c, Dubravka'
'Vrdoljak, Vi\<snja'

_publ_section_title
;
 Copper(ii) complexes with benzhydrazone-related ligands: synthesis,
 structural studies and cytotoxicity assay
;
_journal_issue 6
_journal_name_full 'New J. Chem.'
_journal_page_first 2425
_journal_paper_doi 10.1039/C6NJ03827A
_journal_volume 41
_journal_year 2017
_chemical_formula_moiety 'C19 H14 Cu N3 O2, C H4 O'
_chemical_formula_sum 'C20 H18 Cu N3 O3'
_chemical_formula_weight 411.91
_space_group_crystal_system monoclinic
_space_group_IT_number 14
_space_group_name_Hall '-P 2yn'
_space_group_name_H-M_alt 'P 1 21/n 1'
_symmetry_space_group_name_Hall '-P 2yn'
_symmetry_space_group_name_H-M 'P 1 21/n 1'
_atom_sites_solution_hydrogens mixed
_audit_creation_method SHELXL-2014/7
_audit_update_record
;
2016-12-05 deposited with the CCDC.
2017-02-10 downloaded from the CCDC.
;
_cell_angle_alpha 90
_cell_angle_beta 99.746(2)
_cell_angle_gamma 90
_cell_formula_units_Z 4
_cell_length_a 11.3899(3)
_cell_length_b 7.9499(2)
_cell_length_c 20.1358(5)
_cell_measurement_reflns_used 6887
_cell_measurement_temperature 150(2)
_cell_measurement_theta_max 32.0930
_cell_measurement_theta_min 4.4390
_cell_volume 1796.95(8)
_computing_cell_refinement 'CrysAlisPro, Oxford Diffraction Ltd.,Version 1.171.37.35'
_computing_data_collection 'CrysAlisPro, Oxford Diffraction Ltd.,Version 1.171.37.35'
_computing_data_reduction 'CrysAlisPro, Oxford Diffraction Ltd.,Version 1.171.37.35'
_computing_molecular_graphics 'MERCURY 3.8. (CCDC, 2016)'
_computing_publication_material 'SHELXL-2014 (Sheldrick, 2014)'
_computing_structure_refinement 'SHELXL-2014/7 (Sheldrick, 2014)'
_computing_structure_solution 'SHELXT-2014/7 (Sheldrick, 2014)'
_diffrn_ambient_temperature 150(2)
_diffrn_measured_fraction_theta_full 0.992
_diffrn_measured_fraction_theta_max 0.995
_diffrn_measurement_device_type 'Xcalibur, Sapphire3'
_diffrn_measurement_method '\w scans'
_diffrn_radiation_type MoK\a
_diffrn_radiation_wavelength 0.71073
_diffrn_reflns_av_R_equivalents 0.0315
_diffrn_reflns_av_unetI/netI 0.0272
_diffrn_reflns_Laue_measured_fraction_full 0.992
_diffrn_reflns_Laue_measured_fraction_max 0.995
_diffrn_reflns_limit_h_max 15
_diffrn_reflns_limit_h_min -14
_diffrn_reflns_limit_k_max 10
_diffrn_reflns_limit_k_min -10
_diffrn_reflns_limit_l_max 27
_diffrn_reflns_limit_l_min -27
_diffrn_reflns_number 17601
_diffrn_reflns_point_group_measured_fraction_full 0.992
_diffrn_reflns_point_group_measured_fraction_max 0.995
_diffrn_reflns_theta_full 25.242
_diffrn_reflns_theta_max 28.996
_diffrn_reflns_theta_min 4.107
_diffrn_source 'Enhance (Mo) X-ray Source'
_exptl_absorpt_coefficient_mu 1.242
_exptl_absorpt_correction_T_max 1.00000
_exptl_absorpt_correction_T_min 0.73530
_exptl_absorpt_correction_type multi-scan
_exptl_absorpt_process_details
;
CrysAlisPro, Agilent Technologies,
Version 1.171.37.35.
Empirical absorption correction using 
spherical harmonics,
implemented in SCALE3 ABSPACK scaling algorithm.
;
_exptl_crystal_colour 'dark green'
_exptl_crystal_density_diffrn 1.523
_exptl_crystal_description prism
_exptl_crystal_F_000 848
_exptl_crystal_size_max 0.24
_exptl_crystal_size_mid 0.09
_exptl_crystal_size_min 0.04
_refine_diff_density_max 1.519
_refine_diff_density_min -0.569
_refine_diff_density_rms 0.076
_refine_ls_extinction_method none
_refine_ls_goodness_of_fit_ref 1.060
_refine_ls_hydrogen_treatment mixed
_refine_ls_matrix_type full
_refine_ls_number_parameters 248
_refine_ls_number_reflns 4750
_refine_ls_number_restraints 1
_refine_ls_restrained_S_all 1.060
_refine_ls_R_factor_all 0.0425
_refine_ls_R_factor_gt 0.0378
_refine_ls_shift/su_max 0.001
_refine_ls_shift/su_mean 0.000
_refine_ls_structure_factor_coef Fsqd
_refine_ls_weighting_details 'w=1/[\s^2^(Fo^2^)+(0.0514P)^2^+1.1931P] where P=(Fo^2^+2Fc^2^)/3'
_refine_ls_weighting_scheme calc
_refine_ls_wR_factor_gt 0.0956
_refine_ls_wR_factor_ref 0.0985
_reflns_Friedel_coverage 0.000
_reflns_number_gt 4312
_reflns_number_total 4750
_reflns_threshold_expression 'I > 2\s(I)'
_cod_data_source_file c6nj03827a2.cif
_cod_data_source_block 1bpy_2MeOH
_cod_depositor_comments 'Adding full bibliography for 7056006--7056012.cif.'
_cod_database_code 7056007
_shelx_shelxl_version_number 2014/7
_shelx_space_group_comment
;
The symmetry employed for this shelxl refinement is uniquely defined
by the following loop, which should always be used as a source of
symmetry information in preference to the above space-group names.
They are only intended as comments.
;

loop_
_space_group_symop_operation_xyz
'x, y, z'
'-x+1/2, y+1/2, -z+1/2'
'-x, -y, -z'
'x-1/2, -y-1/2, z-1/2'

loop_
_atom_site_label
_atom_site_type_symbol
_atom_site_fract_x
_atom_site_fract_y
_atom_site_fract_z
_atom_site_U_iso_or_equiv
_atom_site_adp_type
_atom_site_occupancy
_atom_site_site_symmetry_order
_atom_site_calc_flag
_atom_site_refinement_flags_posn
_atom_site_refinement_flags_adp
Cu1 Cu 0.96540(2) 0.20466(3) 0.99957(2) 0.01880(8) Uani 1 1 d . .
O1 O 0.97279(11) 0.34278(17) 1.07942(7) 0.0216(3) Uani 1 1 d . .
O2 O 0.98074(11) 0.06087(17) 0.92595(7) 0.0218(3) Uani 1 1 d . .
N2 N 1.15488(14) 0.4186(2) 1.05228(8) 0.0229(3) Uani 1 1 d . .
N1 N 1.11640(13) 0.31209(19) 0.99814(8) 0.0200(3) Uani 1 1 d . .
C17 C 0.56137(14) 0.0305(2) 0.99921(9) 0.0193(3) Uani 1 1 d . .
C10 C 1.05739(16) 0.0785(2) 0.88404(9) 0.0208(3) Uani 1 1 d . .
N3 N 0.79417(13) 0.1423(2) 0.99680(8) 0.0201(3) Uani 1 1 d . .
C8 C 1.18185(16) 0.3001(2) 0.95198(10) 0.0225(4) Uani 1 1 d . .
H8 H 1.2515 0.3677 0.9562 0.027 Uiso 1 1 calc R U
C9 C 1.15568(16) 0.1902(2) 0.89425(10) 0.0223(4) Uani 1 1 d . .
C3 C 1.01918(17) 0.5158(3) 1.20038(10) 0.0266(4) Uani 1 1 d . .
H3 H 0.9513 0.4446 1.1917 0.032 Uiso 1 1 calc R U
C16 C 0.61997(16) 0.1387(3) 1.04861(10) 0.0262(4) Uani 1 1 d . .
H16 H 0.5810 0.1766 1.0840 0.031 Uiso 1 1 calc R U
C7 C 1.19546(18) 0.6326(3) 1.16717(10) 0.0272(4) Uani 1 1 d . .
H7 H 1.2486 0.6415 1.1357 0.033 Uiso 1 1 calc R U
C19 C 0.73787(16) 0.0406(2) 0.94851(10) 0.0227(4) Uani 1 1 d . .
H19 H 0.7783 0.0065 0.9132 0.027 Uiso 1 1 calc R U
C18 C 0.62310(15) -0.0163(2) 0.94829(10) 0.0229(4) Uani 1 1 d . .
H18 H 0.5862 -0.0880 0.9131 0.028 Uiso 1 1 calc R U
C14 C 1.23490(19) 0.1936(3) 0.84730(11) 0.0300(4) Uani 1 1 d . .
H14 H 1.3006 0.2689 0.8544 0.036 Uiso 1 1 calc R U
C1 C 1.07270(15) 0.4226(2) 1.09139(9) 0.0199(3) Uani 1 1 d . .
C2 C 1.09683(15) 0.5255(2) 1.15385(9) 0.0216(3) Uani 1 1 d . .
C12 C 1.1223(2) -0.0191(3) 0.78139(11) 0.0331(4) Uani 1 1 d . .
H12 H 1.1109 -0.0913 0.7432 0.040 Uiso 1 1 calc R U
C11 C 1.04307(17) -0.0241(3) 0.82599(10) 0.0258(4) Uani 1 1 d . .
H11 H 0.9770 -0.0986 0.8175 0.031 Uiso 1 1 calc R U
C13 C 1.2194(2) 0.0912(3) 0.79167(11) 0.0360(5) Uani 1 1 d . .
H13 H 1.2737 0.0951 0.7607 0.043 Uiso 1 1 calc R U
C6 C 1.2157(2) 0.7257(3) 1.22617(12) 0.0341(5) Uani 1 1 d . .
H6 H 1.2831 0.7977 1.2352 0.041 Uiso 1 1 calc R U
C15 C 0.73480(16) 0.1905(2) 1.04585(10) 0.0252(4) Uani 1 1 d . .
H15 H 0.7735 0.2634 1.0801 0.030 Uiso 1 1 calc R U
C5 C 1.1384(2) 0.7142(3) 1.27205(11) 0.0363(5) Uani 1 1 d . .
H5 H 1.1527 0.7784 1.3124 0.044 Uiso 1 1 calc R U
C4 C 1.0405(2) 0.6095(3) 1.25917(11) 0.0343(5) Uani 1 1 d . .
H4 H 0.9876 0.6016 1.2908 0.041 Uiso 1 1 calc R U
O3 O 1.40696(14) 0.4029(2) 1.07705(11) 0.0455(4) Uani 1 1 d D .
H3O H 1.3349(17) 0.422(4) 1.0732(16) 0.055 Uiso 1 1 d D U
C20 C 1.4751(2) 0.5465(3) 1.09047(16) 0.0483(6) Uani 1 1 d . .
H20A H 1.4642 0.5927 1.1341 0.072 Uiso 1 1 calc R U
H20B H 1.4501 0.6300 1.0551 0.072 Uiso 1 1 calc R U
H20C H 1.5592 0.5187 1.0917 0.072 Uiso 1 1 calc R U

loop_
_atom_site_aniso_label
_atom_site_aniso_U_11
_atom_site_aniso_U_22
_atom_site_aniso_U_33
_atom_site_aniso_U_23
_atom_site_aniso_U_13
_atom_site_aniso_U_12
Cu1 0.01237(12) 0.02185(13) 0.02282(13) -0.00148(8) 0.00478(8) -0.00304(7)
O1 0.0158(6) 0.0241(6) 0.0255(6) -0.0029(5) 0.0049(5) -0.0040(5)
O2 0.0166(6) 0.0252(6) 0.0247(6) -0.0023(5) 0.0069(5) -0.0035(5)
N2 0.0181(7) 0.0268(8) 0.0234(8) -0.0012(6) 0.0028(6) -0.0043(6)
N1 0.0135(7) 0.0237(8) 0.0223(7) -0.0004(6) 0.0020(5) -0.0023(5)
C17 0.0122(7) 0.0203(8) 0.0256(9) 0.0017(6) 0.0036(6) -0.0002(6)
C10 0.0175(8) 0.0233(8) 0.0222(8) 0.0025(6) 0.0049(6) 0.0011(6)
N3 0.0127(6) 0.0227(7) 0.0251(7) 0.0012(6) 0.0039(5) -0.0013(5)
C8 0.0151(8) 0.0257(9) 0.0271(9) 0.0021(7) 0.0046(7) -0.0041(6)
C9 0.0177(8) 0.0265(9) 0.0241(9) 0.0029(7) 0.0070(7) 0.0009(7)
C3 0.0226(9) 0.0302(10) 0.0271(9) -0.0014(7) 0.0042(7) 0.0002(7)
C16 0.0151(8) 0.0334(10) 0.0311(10) -0.0088(8) 0.0069(7) -0.0031(7)
C7 0.0265(9) 0.0262(9) 0.0287(10) -0.0018(7) 0.0040(7) -0.0041(7)
C19 0.0169(8) 0.0265(9) 0.0261(9) -0.0029(7) 0.0075(7) -0.0040(7)
C18 0.0157(8) 0.0270(9) 0.0265(9) -0.0049(7) 0.0048(6) -0.0047(7)
C14 0.0236(10) 0.0381(11) 0.0311(10) 0.0001(8) 0.0128(8) -0.0049(8)
C1 0.0167(8) 0.0194(8) 0.0229(8) 0.0014(6) 0.0016(6) -0.0012(6)
C2 0.0191(8) 0.0213(8) 0.0232(8) 0.0006(6) -0.0002(6) 0.0020(7)
C12 0.0366(11) 0.0382(12) 0.0270(10) -0.0065(8) 0.0127(8) -0.0005(9)
C11 0.0248(9) 0.0279(9) 0.0255(9) -0.0021(7) 0.0064(7) -0.0009(7)
C13 0.0327(11) 0.0465(13) 0.0333(11) -0.0034(9) 0.0191(9) -0.0025(9)
C6 0.0339(11) 0.0320(11) 0.0341(11) -0.0072(8) -0.0009(9) -0.0076(9)
C15 0.0150(8) 0.0304(10) 0.0306(10) -0.0082(7) 0.0049(7) -0.0031(7)
C5 0.0426(13) 0.0367(12) 0.0276(10) -0.0091(8) 0.0005(9) 0.0009(9)
C4 0.0357(11) 0.0407(12) 0.0271(10) -0.0045(9) 0.0073(8) 0.0020(9)
O3 0.0212(7) 0.0375(9) 0.0779(13) -0.0096(9) 0.0084(8) -0.0053(7)
C20 0.0345(12) 0.0414(13) 0.0679(18) -0.0021(12) 0.0053(12) -0.0112(10)

loop_
_atom_type_symbol
_atom_type_description
_atom_type_scat_dispersion_real
_atom_type_scat_dispersion_imag
_atom_type_scat_source
C C 0.0033 0.0016 'International Tables Vol C Tables 4.2.6.8 and 6.1.1.4'
H H 0.0000 0.0000 'International Tables Vol C Tables 4.2.6.8 and 6.1.1.4'
N N 0.0061 0.0033 'International Tables Vol C Tables 4.2.6.8 and 6.1.1.4'
O O 0.0106 0.0060 'International Tables Vol C Tables 4.2.6.8 and 6.1.1.4'
Cu Cu 0.3201 1.2651 'International Tables Vol C Tables 4.2.6.8 and 6.1.1.4'

loop_
_geom_angle_atom_site_label_1
_geom_angle_atom_site_label_2
_geom_angle_atom_site_label_3
_geom_angle
_geom_angle_site_symmetry_3
O2 Cu1 N1 93.14(6) .
O2 Cu1 O1 171.95(5) .
N1 Cu1 O1 81.23(6) .
O2 Cu1 N3 92.69(6) .
N1 Cu1 N3 167.75(7) .
O1 Cu1 N3 93.94(6) .
C1 O1 Cu1 110.30(11) .
C10 O2 Cu1 126.28(12) .
C1 N2 N1 108.71(14) .
C8 N1 N2 117.76(15) .
C8 N1 Cu1 127.23(13) .
N2 N1 Cu1 114.96(11) .
C18 C17 C16 116.78(15) .
C18 C17 C17 121.6(2) 3_657
C16 C17 C17 121.6(2) 3_657
O2 C10 C11 118.12(16) .
O2 C10 C9 124.45(17) .
C11 C10 C9 117.39(17) .
C19 N3 C15 117.81(15) .
C19 N3 Cu1 120.86(12) .
C15 N3 Cu1 121.15(12) .
N1 C8 C9 123.98(16) .
N1 C8 H8 118.0 .
C9 C8 H8 118.0 .
C14 C9 C10 119.58(18) .
C14 C9 C8 117.28(17) .
C10 C9 C8 123.12(17) .
C4 C3 C2 120.33(19) .
C4 C3 H3 119.8 .
C2 C3 H3 119.8 .
C15 C16 C17 119.78(17) .
C15 C16 H16 120.1 .
C17 C16 H16 120.1 .
C6 C7 C2 120.1(2) .
C6 C7 H7 120.0 .
C2 C7 H7 120.0 .
N3 C19 C18 122.37(17) .
N3 C19 H19 118.8 .
C18 C19 H19 118.8 .
C19 C18 C17 120.42(17) .
C19 C18 H18 119.8 .
C17 C18 H18 119.8 .
C13 C14 C9 121.74(19) .
C13 C14 H14 119.1 .
C9 C14 H14 119.1 .
O1 C1 N2 124.64(16) .
O1 C1 C2 117.37(16) .
N2 C1 C2 117.99(16) .
C3 C2 C7 118.98(18) .
C3 C2 C1 119.37(16) .
C7 C2 C1 121.64(17) .
C11 C12 C13 120.71(19) .
C11 C12 H12 119.6 .
C13 C12 H12 119.6 .
C12 C11 C10 121.75(18) .
C12 C11 H11 119.1 .
C10 C11 H11 119.1 .
C14 C13 C12 118.82(19) .
C14 C13 H13 120.6 .
C12 C13 H13 120.6 .
C5 C6 C7 120.4(2) .
C5 C6 H6 119.8 .
C7 C6 H6 119.8 .
N3 C15 C16 122.83(17) .
N3 C15 H15 118.6 .
C16 C15 H15 118.6 .
C4 C5 C6 120.0(2) .
C4 C5 H5 120.0 .
C6 C5 H5 120.0 .
C5 C4 C3 120.3(2) .
C5 C4 H4 119.9 .
C3 C4 H4 119.9 .
C20 O3 H3O 112(2) .
O3 C20 H20A 109.5 .
O3 C20 H20B 109.5 .
H20A C20 H20B 109.5 .
O3 C20 H20C 109.5 .
H20A C20 H20C 109.5 .
H20B C20 H20C 109.5 .

loop_
_geom_bond_atom_site_label_1
_geom_bond_atom_site_label_2
_geom_bond_distance
_geom_bond_site_symmetry_2
Cu1 O2 1.9032(13) .
Cu1 N1 1.9248(15) .
Cu1 O1 1.9371(13) .
Cu1 N3 2.0040(15) .
O1 C1 1.289(2) .
O2 C10 1.321(2) .
N2 C1 1.322(2) .
N2 N1 1.391(2) .
N1 C8 1.290(2) .
C17 C18 1.389(3) .
C17 C16 1.396(3) .
C17 C17 1.485(3) 3_657
C10 C11 1.412(3) .
C10 C9 1.416(3) .
N3 C19 1.341(2) .
N3 C15 1.344(2) .
C8 C9 1.445(3) .
C8 H8 0.9500 .
C9 C14 1.413(3) .
C3 C4 1.385(3) .
C3 C2 1.395(3) .
C3 H3 0.9500 .
C16 C15 1.381(3) .
C16 H16 0.9500 .
C7 C6 1.385(3) .
C7 C2 1.399(3) .
C7 H7 0.9500 .
C19 C18 1.383(2) .
C19 H19 0.9500 .
C18 H18 0.9500 .
C14 C13 1.372(3) .
C14 H14 0.9500 .
C1 C2 1.486(2) .
C12 C11 1.378(3) .
C12 C13 1.399(3) .
C12 H12 0.9500 .
C11 H11 0.9500 .
C13 H13 0.9500 .
C6 C5 1.383(4) .
C6 H6 0.9500 .
C15 H15 0.9500 .
C5 C4 1.381(3) .
C5 H5 0.9500 .
C4 H4 0.9500 .
O3 C20 1.381(3) .
O3 H3O 0.826(18) .
C20 H20A 0.9800 .
C20 H20B 0.9800 .
C20 H20C 0.9800 .

loop_
_geom_torsion_atom_site_label_1
_geom_torsion_atom_site_label_2
_geom_torsion_atom_site_label_3
_geom_torsion_atom_site_label_4
_geom_torsion
_geom_torsion_site_symmetry_1
C1 N2 N1 C8 175.78(16) .
C1 N2 N1 Cu1 -1.91(18) .
Cu1 O2 C10 C11 -169.86(13) .
Cu1 O2 C10 C9 12.2(3) .
N2 N1 C8 C9 177.61(16) .
Cu1 N1 C8 C9 -5.0(3) .
O2 C10 C9 C14 177.41(18) .
C11 C10 C9 C14 -0.6(3) .
O2 C10 C9 C8 -1.0(3) .
C11 C10 C9 C8 -178.98(17) .
N1 C8 C9 C14 178.80(18) .
N1 C8 C9 C10 -2.8(3) .
C18 C17 C16 C15 -1.4(3) .
C17 C17 C16 C15 179.0(2) 3_657
C15 N3 C19 C18 -0.8(3) .
Cu1 N3 C19 C18 174.43(15) .
N3 C19 C18 C17 -0.2(3) .
C16 C17 C18 C19 1.2(3) .
C17 C17 C18 C19 -179.2(2) 3_657
C10 C9 C14 C13 0.0(3) .
C8 C9 C14 C13 178.4(2) .
Cu1 O1 C1 N2 3.9(2) .
Cu1 O1 C1 C2 -175.76(12) .
N1 N2 C1 O1 -1.4(2) .
N1 N2 C1 C2 178.25(14) .
C4 C3 C2 C7 -0.8(3) .
C4 C3 C2 C1 179.45(18) .
C6 C7 C2 C3 0.7(3) .
C6 C7 C2 C1 -179.49(18) .
O1 C1 C2 C3 7.7(2) .
N2 C1 C2 C3 -171.98(17) .
O1 C1 C2 C7 -172.04(17) .
N2 C1 C2 C7 8.3(3) .
C13 C12 C11 C10 -1.1(3) .
O2 C10 C11 C12 -176.94(18) .
C9 C10 C11 C12 1.2(3) .
C9 C14 C13 C12 0.1(3) .
C11 C12 C13 C14 0.5(4) .
C2 C7 C6 C5 -0.4(3) .
C19 N3 C15 C16 0.6(3) .
Cu1 N3 C15 C16 -174.58(16) .
C17 C16 C15 N3 0.5(3) .
C7 C6 C5 C4 0.1(4) .
C6 C5 C4 C3 -0.1(3) .
C2 C3 C4 C5 0.5(3) .
